data_4121646
loop_
_publ_author_name
'Meihaus, Katie R.'
'Minasian, Stefan G.'
'Lukens, Jr, Wayne W'
'Kozimor, Stosh A.'
'Shuh, David K.'
'Tyliszczak, Tolek'
'Long, Jeffrey R.'

_publ_section_title
;
 Influence of Pyrazolate vs N-Heterocyclic Carbene Ligands on the Slow
 Magnetic Relaxation of Homoleptic Trischelate Lanthanide(III) and
 Uranium(III) Complexes.
;
_journal_issue 16
_journal_name_full 'Journal of the American Chemical Society'
_journal_page_first 6056
_journal_page_last 6068
_journal_paper_doi 10.1021/ja501569t
_journal_volume 136
_journal_year 2014
_chemical_formula_sum 'C24 H36 B3 N12 Tb'
_chemical_formula_weight 684.00
_chemical_name_common km16
_chemical_name_systematic
; 
 ? 
;
_space_group_IT_number 148
_symmetry_cell_setting hexagonal
_symmetry_space_group_name_Hall '-R 3'
_symmetry_space_group_name_H-M 'R -3 :H'
_atom_sites_solution_hydrogens geom
_atom_sites_solution_primary direct
_atom_sites_solution_secondary difmap
_audit_creation_method SHELXL-97
_cell_angle_alpha 90.00
_cell_angle_beta 90.00
_cell_angle_gamma 120.00
_cell_formula_units_Z 6
_cell_length_a 16.0909(8)
_cell_length_b 16.0909(8)
_cell_length_c 19.4144(10)
_cell_measurement_reflns_used 9589
_cell_measurement_temperature 100(2)
_cell_measurement_theta_max 25.36
_cell_measurement_theta_min 2.53
_cell_volume 4353.3(4)
_computing_cell_refinement 'Bruker APEX2 v. 2009.1'
_computing_data_collection 'Bruker APEX2 v. 2009.1'
_computing_data_reduction 'Bruker APEX2 v. 2009.1'
_computing_molecular_graphics ORTEP-32
_computing_publication_material WinGX
_computing_structure_refinement 'SHELXL-97 (Sheldrick, 2008)'
_computing_structure_solution SIR-2004
_diffrn_ambient_temperature 100(2)
_diffrn_detector_area_resol_mean 8.366
_diffrn_measured_fraction_theta_full 1.000
_diffrn_measured_fraction_theta_max 1.000
_diffrn_measurement_device_type 'Bruker APEX-I CCD'
_diffrn_measurement_method '\f and \w scans'
_diffrn_radiation_monochromator graphite
_diffrn_radiation_source 'fine-focus sealed tube'
_diffrn_radiation_type MoK\a
_diffrn_radiation_wavelength 0.71073
_diffrn_reflns_av_R_equivalents 0.0292
_diffrn_reflns_av_sigmaI/netI 0.0052
_diffrn_reflns_limit_h_max 19
_diffrn_reflns_limit_h_min -19
_diffrn_reflns_limit_k_max 19
_diffrn_reflns_limit_k_min -19
_diffrn_reflns_limit_l_max 23
_diffrn_reflns_limit_l_min -23
_diffrn_reflns_number 102181
_diffrn_reflns_theta_full 25.00
_diffrn_reflns_theta_max 25.36
_diffrn_reflns_theta_min 1.80
_exptl_absorpt_coefficient_mu 2.474
_exptl_absorpt_correction_T_max 0.9075
_exptl_absorpt_correction_T_min 0.8080
_exptl_absorpt_correction_type multi-scan
_exptl_absorpt_process_details SADABS
_exptl_crystal_colour colorless
_exptl_crystal_density_diffrn 1.565
_exptl_crystal_density_method 'not measured'
_exptl_crystal_description block
_exptl_crystal_F_000 2064
_exptl_crystal_size_max 0.09
_exptl_crystal_size_mid 0.04
_exptl_crystal_size_min 0.04
_refine_diff_density_max 0.883
_refine_diff_density_min -0.399
_refine_diff_density_rms 0.055
_refine_ls_extinction_method none
_refine_ls_goodness_of_fit_ref 1.154
_refine_ls_hydrogen_treatment mixed
_refine_ls_matrix_type full
_refine_ls_number_parameters 129
_refine_ls_number_reflns 1786
_refine_ls_number_restraints 0
_refine_ls_restrained_S_all 1.154
_refine_ls_R_factor_all 0.0137
_refine_ls_R_factor_gt 0.0135
_refine_ls_shift/su_max 0.001
_refine_ls_shift/su_mean 0.000
_refine_ls_structure_factor_coef Fsqd
_refine_ls_weighting_details 'calc w=1/[\s^2^(Fo^2^)+(0.0101P)^2^+13.7692P] where P=(Fo^2^+2Fc^2^)/3'
_refine_ls_weighting_scheme calc
_refine_ls_wR_factor_gt 0.0322
_refine_ls_wR_factor_ref 0.0325
_reflns_number_gt 1765
_reflns_number_total 1786
_reflns_threshold_expression >2sigma(I)
_cod_data_source_file ja501569t_si_004.cif
_cod_data_source_block shelxl
_cod_depositor_comments
;
The following automatic conversions were performed:

'_symmetry_cell_setting' value 'Hexagonal' changed to 'hexagonal'
according to
/usr/data/users/saulius/crontab/automatic-downloads/rss-feeds/ACS/lib/dictionaries/cif_core.dic
dictionary named 'cif_core.dic' version 2.4.2 from 2011-04-26.

Automatic conversion script
Id: cif_fix_values 2281 2013-09-26 08:29:07Z andrius 

 Adding full bibliography for 4121642--4121653.cif.
;
_cod_original_sg_symbol_H-M R-3
_cod_database_code 4121646

loop_
_symmetry_equiv_pos_as_xyz
'x, y, z'
'-y, x-y, z'
'-x+y, -x, z'
'x+2/3, y+1/3, z+1/3'
'-y+2/3, x-y+1/3, z+1/3'
'-x+y+2/3, -x+1/3, z+1/3'
'x+1/3, y+2/3, z+2/3'
'-y+1/3, x-y+2/3, z+2/3'
'-x+y+1/3, -x+2/3, z+2/3'
'-x, -y, -z'
'y, -x+y, -z'
'x-y, x, -z'
'-x+2/3, -y+1/3, -z+1/3'
'y+2/3, -x+y+1/3, -z+1/3'
'x-y+2/3, x+1/3, -z+1/3'
'-x+1/3, -y+2/3, -z+2/3'
'y+1/3, -x+y+2/3, -z+2/3'
'x-y+1/3, x+2/3, -z+2/3'

loop_
_atom_site_label
_atom_site_type_symbol
_atom_site_fract_x
_atom_site_fract_y
_atom_site_fract_z
_atom_site_U_iso_or_equiv
_atom_site_adp_type
_atom_site_occupancy
_atom_site_symmetry_multiplicity
_atom_site_calc_flag
_atom_site_refinement_flags
C1 C -0.14538(14) -0.15041(14) 0.40887(10) 0.0239(4) Uani 1 1 d .
H1A H -0.1059 -0.0929 0.4365 0.036 Uiso 1 1 calc R
H1B H -0.1880 -0.2034 0.4392 0.036 Uiso 1 1 calc R
H1C H -0.1839 -0.1374 0.3762 0.036 Uiso 1 1 calc R
C2 C -0.03866(12) -0.13671(12) 0.31033(9) 0.0144(3) Uani 1 1 d .
C3 C -0.00057(13) -0.24636(12) 0.34734(9) 0.0180(4) Uani 1 1 d .
H3 H 0.0277 -0.2859 0.3490 0.022 Uiso 1 1 calc R
C4 C -0.06067(13) -0.24334(13) 0.39466(9) 0.0186(4) Uani 1 1 d .
H4 H -0.0827 -0.2800 0.4358 0.022 Uiso 1 1 calc R
C5 C -0.04423(12) -0.28488(12) 0.13309(9) 0.0161(3) Uani 1 1 d .
H5 H -0.0265 -0.3327 0.1386 0.019 Uiso 1 1 calc R
C6 C -0.11219(13) -0.28948(12) 0.09022(9) 0.0174(4) Uani 1 1 d .
H6 H -0.1510 -0.3403 0.0595 0.021 Uiso 1 1 calc R
C7 C -0.17947(13) -0.18168(13) 0.06486(9) 0.0212(4) Uani 1 1 d .
H7A H -0.2449 -0.2234 0.0819 0.032 Uiso 1 1 calc R
H7B H -0.1774 -0.1913 0.0152 0.032 Uiso 1 1 calc R
H7C H -0.1603 -0.1145 0.0738 0.032 Uiso 1 1 calc R
C8 C -0.04842(12) -0.14826(12) 0.14791(8) 0.0145(3) Uani 1 1 d .
B1 B 0.06907(14) -0.16039(15) 0.22738(10) 0.0168(4) Uani 1 1 d .
N1 N -0.08365(10) -0.17641(10) 0.37119(7) 0.0161(3) Uani 1 1 d .
N2 N 0.01216(10) -0.18146(10) 0.29623(7) 0.0147(3) Uani 1 1 d .
N3 N -0.00488(10) -0.19832(10) 0.16752(7) 0.0143(3) Uani 1 1 d .
N4 N -0.11400(10) -0.20506(10) 0.09997(7) 0.0154(3) Uani 1 1 d .
Tb1 Tb 0.0000 0.0000 0.224024(7) 0.01124(5) Uani 1 3 d S
H1 H 0.1144(14) -0.0809(14) 0.2223(10) 0.013 Uiso 1 1 d .
H2 H 0.1124(14) -0.1945(14) 0.2276(9) 0.013 Uiso 1 1 d .

loop_
_atom_site_aniso_label
_atom_site_aniso_U_11
_atom_site_aniso_U_22
_atom_site_aniso_U_33
_atom_site_aniso_U_23
_atom_site_aniso_U_13
_atom_site_aniso_U_12
C1 0.0263(10) 0.0281(10) 0.0214(10) 0.0067(8) 0.0088(8) 0.0168(9)
C2 0.0141(8) 0.0122(8) 0.0150(8) -0.0015(6) -0.0016(6) 0.0051(7)
C3 0.0217(9) 0.0158(8) 0.0182(9) 0.0008(7) -0.0032(7) 0.0106(7)
C4 0.0222(9) 0.0162(8) 0.0158(8) 0.0037(7) -0.0017(7) 0.0085(7)
C5 0.0184(8) 0.0140(8) 0.0158(8) 0.0001(6) 0.0051(7) 0.0081(7)
C6 0.0193(9) 0.0144(8) 0.0156(8) -0.0023(7) 0.0033(7) 0.0063(7)
C7 0.0221(9) 0.0228(9) 0.0202(9) -0.0030(7) -0.0072(7) 0.0124(8)
C8 0.0136(8) 0.0158(8) 0.0132(8) 0.0014(6) 0.0017(6) 0.0066(7)
B1 0.0168(9) 0.0188(10) 0.0169(10) -0.0005(8) -0.0001(8) 0.0106(8)
N1 0.0172(7) 0.0155(7) 0.0154(7) 0.0012(6) 0.0008(6) 0.0080(6)
N2 0.0167(7) 0.0136(7) 0.0141(7) -0.0002(5) -0.0020(6) 0.0077(6)
N3 0.0148(7) 0.0148(7) 0.0136(7) -0.0003(5) 0.0016(6) 0.0075(6)
N4 0.0163(7) 0.0157(7) 0.0134(7) -0.0006(6) 0.0001(6) 0.0072(6)
Tb1 0.01111(6) 0.01111(6) 0.01150(8) 0.000 0.000 0.00556(3)

loop_
_atom_type_symbol
_atom_type_description
_atom_type_scat_dispersion_real
_atom_type_scat_dispersion_imag
_atom_type_scat_source
C C 0.0033 0.0016 'International Tables Vol C Tables 4.2.6.8 and 6.1.1.4'
H H 0.0000 0.0000 'International Tables Vol C Tables 4.2.6.8 and 6.1.1.4'
B B 0.0013 0.0007 'International Tables Vol C Tables 4.2.6.8 and 6.1.1.4'
N N 0.0061 0.0033 'International Tables Vol C Tables 4.2.6.8 and 6.1.1.4'
Tb Tb -0.1723 4.1537 'International Tables Vol C Tables 4.2.6.8 and 6.1.1.4'

loop_
_geom_angle_atom_site_label_1
_geom_angle_atom_site_label_2
_geom_angle_atom_site_label_3
_geom_angle
_geom_angle_site_symmetry_1
_geom_angle_site_symmetry_3
N1 C1 H1A 109.5 . .
N1 C1 H1B 109.5 . .
H1A C1 H1B 109.5 . .
N1 C1 H1C 109.5 . .
H1A C1 H1C 109.5 . .
H1B C1 H1C 109.5 . .
N2 C2 N1 104.17(14) . .
N2 C2 Tb1 111.59(11) . .
N1 C2 Tb1 143.66(12) . .
C4 C3 N2 107.43(15) . .
C4 C3 H3 126.3 . .
N2 C3 H3 126.3 . .
C3 C4 N1 106.22(15) . .
C3 C4 H4 126.9 . .
N1 C4 H4 126.9 . .
C6 C5 N3 107.75(15) . .
C6 C5 H5 126.1 . .
N3 C5 H5 126.1 . .
C5 C6 N4 106.03(15) . .
C5 C6 H6 127.0 . .
N4 C6 H6 127.0 . .
N4 C7 H7A 109.5 . .
N4 C7 H7B 109.5 . .
H7A C7 H7B 109.5 . .
N4 C7 H7C 109.5 . .
H7A C7 H7C 109.5 . .
H7B C7 H7C 109.5 . .
N3 C8 N4 104.47(14) . .
N3 C8 Tb1 112.43(11) . .
N4 C8 Tb1 142.11(12) . .
N3 B1 N2 107.74(14) . .
N3 B1 H1 108.5(10) . .
N2 B1 H1 107.5(10) . .
N3 B1 H2 111.4(10) . .
N2 B1 H2 110.2(10) . .
H1 B1 H2 111.3(14) . .
C2 N1 C4 111.38(15) . .
C2 N1 C1 125.41(15) . .
C4 N1 C1 123.17(15) . .
C2 N2 C3 110.79(14) . .
C2 N2 B1 120.04(14) . .
C3 N2 B1 129.05(15) . .
C8 N3 C5 110.48(14) . .
C8 N3 B1 119.81(14) . .
C5 N3 B1 129.30(15) . .
C8 N4 C6 111.25(14) . .
C8 N4 C7 124.48(15) . .
C6 N4 C7 124.24(15) . .
C8 Tb1 C8 90.32(5) . 3
C8 Tb1 C8 90.32(5) . 2
C8 Tb1 C8 90.32(5) 3 2
C8 Tb1 C2 135.21(5) . 2
C8 Tb1 C2 131.13(5) 3 2
C8 Tb1 C2 75.55(5) 2 2
C8 Tb1 C2 131.13(5) . 3
C8 Tb1 C2 75.55(5) 3 3
C8 Tb1 C2 135.21(5) 2 3
C2 Tb1 C2 82.42(5) 2 3
C8 Tb1 C2 75.55(5) . .
C8 Tb1 C2 135.21(5) 3 .
C8 Tb1 C2 131.13(5) 2 .
C2 Tb1 C2 82.42(5) 2 .
C2 Tb1 C2 82.42(5) 3 .
C8 Tb1 H1 61.0(4) . .
C8 Tb1 H1 143.9(4) 3 .
C8 Tb1 H1 69.9(4) 2 .
C2 Tb1 H1 74.2(4) 2 .
C2 Tb1 H1 139.5(4) 3 .
C2 Tb1 H1 62.3(4) . .

loop_
_geom_bond_atom_site_label_1
_geom_bond_atom_site_label_2
_geom_bond_distance
_geom_bond_site_symmetry_2
C1 N1 1.453(2) .
C1 H1A 0.9800 .
C1 H1B 0.9800 .
C1 H1C 0.9800 .
C2 N2 1.360(2) .
C2 N1 1.366(2) .
C2 Tb1 2.5817(17) .
C3 C4 1.352(3) .
C3 N2 1.380(2) .
C3 H3 0.9500 .
C4 N1 1.379(2) .
C4 H4 0.9500 .
C5 C6 1.347(3) .
C5 N3 1.381(2) .
C5 H5 0.9500 .
C6 N4 1.386(2) .
C6 H6 0.9500 .
C7 N4 1.453(2) .
C7 H7A 0.9800 .
C7 H7B 0.9800 .
C7 H7C 0.9800 .
C8 N3 1.360(2) .
C8 N4 1.360(2) .
C8 Tb1 2.5736(17) .
B1 N3 1.553(2) .
B1 N2 1.559(2) .
B1 H1 1.115(19) .
B1 H2 1.082(19) .
Tb1 C8 2.5736(17) 3
Tb1 C8 2.5736(17) 2
Tb1 C2 2.5817(17) 2
Tb1 C2 2.5817(17) 3
Tb1 H1 2.736(19) .
